data_7708499
loop_
_publ_author_name
'Arp, Fabian Felix'
'Ashirov, Rahym'
'Bhuvanesh, Nattamai'
'Bluemel, Janet'

_publ_section_title
;
 Di(hydroperoxy)adamantane Adducts: Synthesis, Characterization and
 Application as Oxidizers for the Direct Esterification of Aldehydes
;
_journal_name_full 'Dalton Transactions'
_journal_paper_doi 10.1039/D1DT03243G
_journal_year 2021
_chemical_formula_moiety 'C18 H33 O P, C10 H15 O4'
_chemical_formula_sum 'C28 H48 O5 P'
_chemical_formula_weight 495.63
_space_group_crystal_system triclinic
_space_group_IT_number 2
_space_group_name_Hall '-P 1'
_space_group_name_H-M_alt 'P -1'
_atom_sites_solution_hydrogens mixed
_atom_sites_solution_primary dual
_audit_creation_date 2019-11-21
_audit_creation_method
;
Olex2 1.2
(compiled 2018.05.29 svn.r3508 for OlexSys, GUI svn.r5506)
;
_audit_update_record
;
2020-01-29 deposited with the CCDC.	2021-09-30 downloaded from the CCDC.
;
_cell_angle_alpha 99.3060(10)
_cell_angle_beta 96.0350(10)
_cell_angle_gamma 90.6870(10)
_cell_formula_units_Z 2
_cell_length_a 9.6844(3)
_cell_length_b 11.1339(4)
_cell_length_c 13.0829(5)
_cell_measurement_reflns_used 9176
_cell_measurement_temperature 110.0
_cell_measurement_theta_max 27.436
_cell_measurement_theta_min 2.235
_cell_volume 1383.78(8)
_computing_cell_refinement 'SAINT V8.38 Bruker AXS Inc., Madison, WI, USA.'
_computing_data_reduction 'SAINT V8.38 Bruker AXS Inc., Madison, WI, USA.'
_computing_molecular_graphics 'Olex2 (Dolomanov et al., 2009)'
_computing_publication_material 'Olex2 (Dolomanov et al., 2009)'
_computing_structure_refinement 'ShelXL (Sheldrick, 2015)'
_computing_structure_solution 'ShelXT (Sheldrick, 2015)'
_diffrn_ambient_temperature 110.0
_diffrn_measured_fraction_theta_full 0.991
_diffrn_measured_fraction_theta_max 0.991
_diffrn_measurement_device_type 'Bruker PHOTON II'
_diffrn_measurement_method '\f and \w scans'
_diffrn_radiation_type MoK\a
_diffrn_radiation_wavelength 0.71073
_diffrn_reflns_av_R_equivalents 0.0199
_diffrn_reflns_av_unetI/netI 0.0211
_diffrn_reflns_Laue_measured_fraction_full 0.991
_diffrn_reflns_Laue_measured_fraction_max 0.991
_diffrn_reflns_limit_h_max 11
_diffrn_reflns_limit_h_min -11
_diffrn_reflns_limit_k_max 13
_diffrn_reflns_limit_k_min -13
_diffrn_reflns_limit_l_max 15
_diffrn_reflns_limit_l_min -15
_diffrn_reflns_number 14566
_diffrn_reflns_point_group_measured_fraction_full 0.991
_diffrn_reflns_point_group_measured_fraction_max 0.991
_diffrn_reflns_theta_full 24.998
_diffrn_reflns_theta_max 24.998
_diffrn_reflns_theta_min 2.234
_diffrn_standards_number 0
_exptl_absorpt_coefficient_mu 0.134
_exptl_absorpt_correction_T_max 0.4305
_exptl_absorpt_correction_T_min 0.4023
_exptl_absorpt_correction_type multi-scan
_exptl_absorpt_process_details
'SADABS-2016/2 (Bruker,2016/2) was used for absorption correction. wR2(int) was 0.1273 before and 0.0534 after correction. The Ratio of minimum to maximum transmission is 0.9345. The \l/2 correction factor is Not present.'
_exptl_crystal_colour colourless
_exptl_crystal_colour_primary colourless
_exptl_crystal_density_diffrn 1.190
_exptl_crystal_description block
_exptl_crystal_F_000 542
_exptl_crystal_size_max 0.526
_exptl_crystal_size_mid 0.397
_exptl_crystal_size_min 0.322
_refine_diff_density_max 0.381
_refine_diff_density_min -0.362
_refine_diff_density_rms 0.041
_refine_ls_extinction_method none
_refine_ls_goodness_of_fit_ref 1.021
_refine_ls_hydrogen_treatment constr
_refine_ls_matrix_type full
_refine_ls_number_parameters 410
_refine_ls_number_reflns 4842
_refine_ls_number_restraints 821
_refine_ls_restrained_S_all 0.984
_refine_ls_R_factor_all 0.0426
_refine_ls_R_factor_gt 0.0395
_refine_ls_shift/su_max 0.000
_refine_ls_shift/su_mean 0.000
_refine_ls_structure_factor_coef Fsqd
_refine_ls_weighting_details 'w=1/[\s^2^(Fo^2^)+(0.0435P)^2^+0.8664P] where P=(Fo^2^+2Fc^2^)/3'
_refine_ls_weighting_scheme calc
_refine_ls_wR_factor_gt 0.0993
_refine_ls_wR_factor_ref 0.1015
_reflns_Friedel_coverage 0.000
_reflns_number_gt 4456
_reflns_number_total 4842
_reflns_threshold_expression 'I > 2\s(I)'
_cod_data_source_file d1dt03243g2.cif
_cod_data_source_block ffe409
_cod_database_code 7708499
_shelx_shelxl_version_number 2018/3
_shelx_space_group_comment
;
The symmetry employed for this shelxl refinement is uniquely defined
by the following loop, which should always be used as a source of
symmetry information in preference to the above space-group names.
They are only intended as comments.
;
_shelx_estimated_absorpt_t_max 0.958
_shelx_estimated_absorpt_t_min 0.933
_olex2_refinement_description
;
1. Fixed Uiso
 At 1.2 times of:
  All C(H) groups, All C(H,H) groups
 At 1.5 times of:
  All O(H) groups
2. Restrained distances
 O5-O4 \\sim O5A-O4A \\sim O3A-O2A \\sim O3-O2
 with sigma of 0.005
 O4-C19 \\sim O4A-C19A \\sim O2A-C19A \\sim O2-C19
 with sigma of 0.005
3. Uiso/Uaniso restraints and constraints
O2 \\sim O3 \\sim O4 \\sim O5 \\sim C19 \\sim C20 \\sim C21 \\sim C22 \\sim C23
\\sim C24 \\sim C25 \\sim C26 \\sim C27 \\sim C28 \\sim O2A \\sim O3A \\sim O4A
\\sim O5A \\sim C19A \\sim C20A \\sim C21A \\sim C22A \\sim C23A \\sim C24A
\\sim C25A \\sim C26A \\sim C27A \\sim C28A: within 2A with sigma of 0.01 and
sigma for terminal atoms of 0.02
Uanis(C19A) = Uanis(C19)
Uanis(O3) = Uanis(O3A)
Uanis(O5A) = Uanis(O5)
Uanis(C21A) = Uanis(C27)
4. Rigid body (RIGU) restrains
 O2, O3, O4, O5, C19, C20, C21, C22, C23, C24, C25, C26, C27, C28, O2A, O3A,
 O4A, O5A, C19A, C20A, C21A, C22A, C23A, C24A, C25A, C26A, C27A, C28A
 with sigma for 1-2 distances of 0.01 and sigma for 1-3 distances of 0.01
5. Same fragment restrains
{O2, O3, O4, O5, C19, C20, C21, C22, C23, C24, C25, C26, C27, C28} sigma for
1-2: 0.01, 1-3: 0.04
as
{O2A, O3A, O4A, O5A, C19A, C20A, C21A, C22A, C23A, C24A, C25A, C26A, C27A, C28A}
6. Others
 Sof(O2A)=Sof(O3A)=Sof(H3AA)=Sof(O4A)=Sof(O5A)=Sof(H5AA)=Sof(C19A)=Sof(C20A)=
 Sof(H20A)=Sof(C21A)=Sof(H21C)=Sof(H21D)=Sof(C22A)=Sof(H22A)=Sof(C23A)=
 Sof(H23C)=Sof(H23D)=Sof(C24A)=Sof(H24A)=Sof(C25A)=Sof(H25C)=Sof(H25D)=
 Sof(C26A)=Sof(H26C)=Sof(H26D)=Sof(C27A)=Sof(H27A)=Sof(C28A)=Sof(H28A)=1-FVAR(1)
 Sof(O2)=Sof(O3)=Sof(H3)=Sof(O4)=Sof(O5)=Sof(H5)=Sof(C19)=Sof(C20)=Sof(H20)=
 Sof(C21)=Sof(H21A)=Sof(H21B)=Sof(C22)=Sof(H22)=Sof(C23)=Sof(H23A)=Sof(H23B)=
 Sof(C24)=Sof(H24)=Sof(C25)=Sof(H25A)=Sof(H25B)=Sof(C26)=Sof(H26A)=Sof(H26B)=
 Sof(C27)=Sof(H27)=Sof(C28)=Sof(H28)=FVAR(1)
7.a Riding coordinates:
 O3(H3), O5(H5), O3A(H3AA), O5A(H5AA)
7.b Ternary CH refined with riding coordinates:
 C1(H1), C7(H7), C13(H13), C20(H20), C22(H22), C24(H24), C28(H28), C20A(H20A),
 C22A(H22A), C24A(H24A), C28A(H28A)
7.c Secondary CH2 refined with riding coordinates:
 C2(H2A,H2B), C3(H3A,H3B), C4(H4A,H4B), C5(H5A,H5B), C6(H6A,H6B), C8(H8A,H8B),
 C9(H9A,H9B), C10(H10A,H10B), C11(H11A,H11B), C12(H12A,H12B), C14(H14A,H14B),
 C15(H15A,H15B), C16(H16A,H16B), C17(H17A,H17B), C18(H18A,H18B), C21(H21A,H21B),
  C23(H23A,H23B), C25(H25A,H25B), C26(H26A,H26B), C21A(H21C,H21D), C23A(H23C,
 H23D), C25A(H25C,H25D), C26A(H26C,H26D)
7.d Aromatic/amide H refined with riding coordinates:
 C27(H27), C27A(H27A)
;
_olex2_submission_special_instructions 'No special instructions were received'

loop_
_space_group_symop_operation_xyz
'x, y, z'
'-x, -y, -z'

loop_
_atom_site_label
_atom_site_type_symbol
_atom_site_fract_x
_atom_site_fract_y
_atom_site_fract_z
_atom_site_U_iso_or_equiv
_atom_site_adp_type
_atom_site_occupancy
_atom_site_site_symmetry_order
_atom_site_calc_flag
_atom_site_refinement_flags_posn
_atom_site_refinement_flags_adp
_atom_site_refinement_flags_occupancy
_atom_site_disorder_assembly
_atom_site_disorder_group
P1 P 0.59185(4) 0.25376(3) 0.38786(3) 0.01679(11) Uani 1 1 d . . . . .
O1 O 0.59414(11) 0.27996(9) 0.50476(8) 0.0235(2) Uani 1 1 d . . . . .
C1 C 0.65722(15) 0.10296(13) 0.34614(12) 0.0208(3) Uani 1 1 d . . . . .
H1 H 0.577517 0.044375 0.344128 0.025 Uiso 1 1 calc R . . . .
C2 C 0.77178(17) 0.06730(14) 0.42540(14) 0.0293(4) Uani 1 1 d . . . . .
H2A H 0.854648 0.121546 0.429668 0.035 Uiso 1 1 calc R . . . .
H2B H 0.738531 0.077083 0.495208 0.035 Uiso 1 1 calc R . . . .
C3 C 0.8106(2) -0.06483(16) 0.39229(15) 0.0379(4) Uani 1 1 d . . . . .
H3A H 0.888087 -0.085261 0.441589 0.046 Uiso 1 1 calc R . . . .
H3B H 0.730162 -0.119194 0.395602 0.046 Uiso 1 1 calc R . . . .
C4 C 0.85367(19) -0.08704(15) 0.28276(16) 0.0375(4) Uani 1 1 d . . . . .
H4A H 0.872453 -0.174450 0.262896 0.045 Uiso 1 1 calc R . . . .
H4B H 0.940507 -0.039835 0.281249 0.045 Uiso 1 1 calc R . . . .
C5 C 0.74161(18) -0.05023(15) 0.20448(14) 0.0344(4) Uani 1 1 d . . . . .
H5A H 0.658021 -0.103659 0.200122 0.041 Uiso 1 1 calc R . . . .
H5B H 0.775178 -0.060946 0.134754 0.041 Uiso 1 1 calc R . . . .
C6 C 0.70341(17) 0.08223(14) 0.23606(13) 0.0274(4) Uani 1 1 d . . . . .
H6A H 0.627285 0.103057 0.185865 0.033 Uiso 1 1 calc R . . . .
H6B H 0.784714 0.136262 0.234152 0.033 Uiso 1 1 calc R . . . .
C7 C 0.41305(14) 0.25931(13) 0.33016(12) 0.0203(3) Uani 1 1 d . . . . .
H7 H 0.379015 0.340181 0.361028 0.024 Uiso 1 1 calc R . . . .
C8 C 0.32159(16) 0.16386(18) 0.36576(16) 0.0383(4) Uani 1 1 d . . . . .
H8A H 0.347025 0.081218 0.334415 0.046 Uiso 1 1 calc R . . . .
H8B H 0.337309 0.170441 0.442492 0.046 Uiso 1 1 calc R . . . .
C9 C 0.16851(17) 0.1834(2) 0.33281(17) 0.0454(5) Uani 1 1 d . . . . .
H9A H 0.110870 0.119225 0.353422 0.055 Uiso 1 1 calc R . . . .
H9B H 0.141338 0.263136 0.369380 0.055 Uiso 1 1 calc R . . . .
C10 C 0.14128(17) 0.18020(16) 0.21663(16) 0.0398(5) Uani 1 1 d . . . . .
H10A H 0.042656 0.197910 0.198344 0.048 Uiso 1 1 calc R . . . .
H10B H 0.158670 0.097617 0.180154 0.048 Uiso 1 1 calc R . . . .
C11 C 0.23406(17) 0.27295(17) 0.18034(15) 0.0357(4) Uani 1 1 d . . . . .
H11A H 0.209705 0.356153 0.211051 0.043 Uiso 1 1 calc R . . . .
H11B H 0.217725 0.265587 0.103573 0.043 Uiso 1 1 calc R . . . .
C12 C 0.38772(16) 0.25330(16) 0.21239(13) 0.0287(4) Uani 1 1 d . . . . .
H12A H 0.414562 0.172883 0.177028 0.034 Uiso 1 1 calc R . . . .
H12B H 0.445520 0.316752 0.190842 0.034 Uiso 1 1 calc R . . . .
C13 C 0.69200(14) 0.36865(12) 0.34122(11) 0.0187(3) Uani 1 1 d . . . . .
H13 H 0.686169 0.347662 0.263594 0.022 Uiso 1 1 calc R . . . .
C14 C 0.63044(16) 0.49486(13) 0.36816(14) 0.0273(4) Uani 1 1 d . . . . .
H14A H 0.533219 0.493109 0.335686 0.033 Uiso 1 1 calc R . . . .
H14B H 0.629829 0.515675 0.444595 0.033 Uiso 1 1 calc R . . . .
C15 C 0.71454(18) 0.59193(14) 0.32964(16) 0.0361(4) Uani 1 1 d . . . . .
H15A H 0.707632 0.575336 0.252590 0.043 Uiso 1 1 calc R . . . .
H15B H 0.675247 0.672716 0.350746 0.043 Uiso 1 1 calc R . . . .
C16 C 0.86660(17) 0.59414(14) 0.37370(15) 0.0322(4) Uani 1 1 d . . . . .
H16A H 0.919156 0.655486 0.345097 0.039 Uiso 1 1 calc R . . . .
H16B H 0.874433 0.617872 0.450394 0.039 Uiso 1 1 calc R . . . .
C17 C 0.92855(16) 0.46998(14) 0.34622(14) 0.0278(4) Uani 1 1 d . . . . .
H17A H 1.025969 0.472327 0.378364 0.033 Uiso 1 1 calc R . . . .
H17B H 0.928837 0.449893 0.269716 0.033 Uiso 1 1 calc R . . . .
C18 C 0.84606(15) 0.37140(13) 0.38433(13) 0.0236(3) Uani 1 1 d . . . . .
H18A H 0.854106 0.386820 0.461423 0.028 Uiso 1 1 calc R . . . .
H18B H 0.885785 0.291092 0.362007 0.028 Uiso 1 1 calc R . . . .
O2 O 0.66287(18) 0.38792(15) 0.73842(13) 0.0224(4) Uani 0.5989(14) 1 d D U P A 1
O3 O 0.7582(4) 0.4098(5) 0.6630(5) 0.0258(8) Uani 0.5989(14) 1 d D U P A 1
H3 H 0.702340 0.379593 0.610310 0.039 Uiso 0.5989(14) 1 d R . P A 1
O4 O 0.69124(17) 0.17748(15) 0.70625(13) 0.0219(4) Uani 0.5989(14) 1 d D U P A 1
O5 O 0.5461(3) 0.1562(5) 0.6599(4) 0.0333(8) Uani 0.5989(14) 1 d D U P A 1
H5 H 0.563446 0.179128 0.603568 0.050 Uiso 0.5989(14) 1 d R . P A 1
C19 C 0.7029(4) 0.2839(3) 0.7829(2) 0.0199(3) Uani 0.5989(14) 1 d D U P A 1
C20 C 0.8553(3) 0.2888(2) 0.82844(19) 0.0230(5) Uani 0.5989(14) 1 d D U P A 1
H20 H 0.916323 0.288435 0.771306 0.028 Uiso 0.5989(14) 1 calc R . P A 1
C21 C 0.8849(4) 0.1774(3) 0.8824(3) 0.0283(7) Uani 0.5989(14) 1 d D U P A 1
H21A H 0.868628 0.101765 0.830796 0.034 Uiso 0.5989(14) 1 calc R . P A 1
H21B H 0.983224 0.180605 0.912730 0.034 Uiso 0.5989(14) 1 calc R . P A 1
C22 C 0.7895(3) 0.1767(3) 0.9685(2) 0.0337(6) Uani 0.5989(14) 1 d D U P A 1
H22 H 0.808782 0.104128 1.003327 0.040 Uiso 0.5989(14) 1 calc R . P A 1
C23 C 0.6390(4) 0.1701(4) 0.9208(3) 0.0367(8) Uani 0.5989(14) 1 d D U P A 1
H23A H 0.576767 0.166799 0.975742 0.044 Uiso 0.5989(14) 1 calc R . P A 1
H23B H 0.621929 0.095168 0.868482 0.044 Uiso 0.5989(14) 1 calc R . P A 1
C24 C 0.6074(3) 0.2827(3) 0.8685(2) 0.0319(6) Uani 0.5989(14) 1 d D U P A 1
H24 H 0.507920 0.280023 0.838416 0.038 Uiso 0.5989(14) 1 calc R . P A 1
C25 C 0.8845(4) 0.4043(3) 0.9078(2) 0.0393(7) Uani 0.5989(14) 1 d D U P A 1
H25A H 0.866523 0.476473 0.873490 0.047 Uiso 0.5989(14) 1 calc R . P A 1
H25B H 0.983136 0.408347 0.937272 0.047 Uiso 0.5989(14) 1 calc R . P A 1
C26 C 0.8226(5) 0.2925(5) 1.0477(4) 0.0442(12) Uani 0.5989(14) 1 d D U P A 1
H26A H 0.921783 0.295038 1.075798 0.053 Uiso 0.5989(14) 1 calc R . P A 1
H26B H 0.765710 0.293323 1.106378 0.053 Uiso 0.5989(14) 1 calc R . P A 1
C27 C 0.6398(4) 0.3992(3) 0.9502(2) 0.0427(6) Uani 0.5989(14) 1 d D U P A 1
H27 H 0.574138 0.458965 0.969781 0.051 Uiso 0.5989(14) 1 calc R . P A 1
C28 C 0.7912(4) 0.4045(3) 0.9945(3) 0.0469(8) Uani 0.5989(14) 1 d D U P A 1
H28 H 0.810493 0.480353 1.046811 0.056 Uiso 0.5989(14) 1 calc R . P A 1
O2A O 0.7841(3) 0.3252(2) 0.7153(2) 0.0239(6) Uani 0.4011(14) 1 d D U P A 2
O3A O 0.7202(8) 0.4252(8) 0.6693(7) 0.0258(8) Uani 0.4011(14) 1 d D U P A 2
H3AA H 0.698672 0.379652 0.610932 0.039 Uiso 0.4011(14) 1 d R . P A 2
O4A O 0.5636(3) 0.2418(2) 0.7263(2) 0.0247(6) Uani 0.4011(14) 1 d D U P A 2
O5A O 0.5857(6) 0.1379(7) 0.6465(6) 0.0333(8) Uani 0.4011(14) 1 d D U P A 2
H5AA H 0.568380 0.182620 0.600162 0.050 Uiso 0.4011(14) 1 d R . P A 2
C19A C 0.6938(5) 0.2835(5) 0.7818(3) 0.0199(3) Uani 0.4011(14) 1 d D U P A 2
C20A C 0.6552(4) 0.3827(4) 0.8692(3) 0.0286(8) Uani 0.4011(14) 1 d D U P A 2
H20A H 0.604710 0.448475 0.838489 0.034 Uiso 0.4011(14) 1 calc R . P A 2
C21A C 0.5647(6) 0.3279(4) 0.9386(4) 0.0427(6) Uani 0.4011(14) 1 d D U P A 2
H21C H 0.476209 0.296031 0.897897 0.051 Uiso 0.4011(14) 1 calc R . P A 2
H21D H 0.542951 0.391480 0.996363 0.051 Uiso 0.4011(14) 1 calc R . P A 2
C22A C 0.6414(5) 0.2236(4) 0.9834(4) 0.0322(9) Uani 0.4011(14) 1 d D U P A 2
H22A H 0.580208 0.185943 1.027251 0.039 Uiso 0.4011(14) 1 calc R . P A 2
C23A C 0.6800(5) 0.1273(4) 0.8960(4) 0.0282(10) Uani 0.4011(14) 1 d D U P A 2
H23C H 0.594679 0.091696 0.852883 0.034 Uiso 0.4011(14) 1 calc R . P A 2
H23D H 0.728949 0.061177 0.925757 0.034 Uiso 0.4011(14) 1 calc R . P A 2
C24A C 0.7743(4) 0.1834(3) 0.8275(3) 0.0251(8) Uani 0.4011(14) 1 d D U P A 2
H24A H 0.799287 0.119445 0.770057 0.030 Uiso 0.4011(14) 1 calc R . P A 2
C25A C 0.7908(5) 0.4350(4) 0.9332(4) 0.0334(9) Uani 0.4011(14) 1 d D U P A 2
H25C H 0.850830 0.469035 0.887476 0.040 Uiso 0.4011(14) 1 calc R . P A 2
H25D H 0.769581 0.501808 0.988546 0.040 Uiso 0.4011(14) 1 calc R . P A 2
C26A C 0.7693(6) 0.2802(7) 1.0504(5) 0.0329(14) Uani 0.4011(14) 1 d D U P A 2
H26C H 0.818965 0.217567 1.084425 0.039 Uiso 0.4011(14) 1 calc R . P A 2
H26D H 0.742053 0.344557 1.105476 0.039 Uiso 0.4011(14) 1 calc R . P A 2
C27A C 0.9057(5) 0.2381(5) 0.8944(4) 0.0311(10) Uani 0.4011(14) 1 d D U P A 2
H27A H 0.997702 0.214797 0.883257 0.037 Uiso 0.4011(14) 1 calc R . P A 2
C28A C 0.8668(5) 0.3361(4) 0.9821(3) 0.0373(10) Uani 0.4011(14) 1 d D U P A 2
H28A H 0.952730 0.371705 1.026187 0.045 Uiso 0.4011(14) 1 calc R . P A 2

loop_
_atom_site_aniso_label
_atom_site_aniso_U_11
_atom_site_aniso_U_22
_atom_site_aniso_U_33
_atom_site_aniso_U_23
_atom_site_aniso_U_13
_atom_site_aniso_U_12
P1 0.01453(19) 0.01592(19) 0.0195(2) 0.00245(14) 0.00071(14) 0.00171(13)
O1 0.0260(6) 0.0235(5) 0.0207(5) 0.0035(4) 0.0005(4) 0.0006(4)
C1 0.0180(7) 0.0149(7) 0.0294(8) 0.0030(6) 0.0035(6) 0.0009(5)
C2 0.0283(8) 0.0237(8) 0.0373(9) 0.0106(7) 0.0005(7) 0.0067(6)
C3 0.0404(10) 0.0259(9) 0.0520(11) 0.0163(8) 0.0095(9) 0.0132(7)
C4 0.0356(9) 0.0213(8) 0.0606(12) 0.0115(8) 0.0187(9) 0.0125(7)
C5 0.0371(9) 0.0239(8) 0.0426(10) -0.0013(7) 0.0154(8) 0.0067(7)
C6 0.0284(8) 0.0228(8) 0.0316(9) 0.0040(7) 0.0066(7) 0.0081(6)
C7 0.0151(7) 0.0197(7) 0.0258(8) 0.0031(6) 0.0013(6) 0.0031(6)
C8 0.0175(8) 0.0493(11) 0.0534(12) 0.0275(9) 0.0001(7) -0.0038(7)
C9 0.0170(8) 0.0574(12) 0.0662(14) 0.0255(11) 0.0011(8) -0.0043(8)
C10 0.0200(8) 0.0320(9) 0.0621(13) 0.0018(9) -0.0104(8) -0.0009(7)
C11 0.0272(9) 0.0388(10) 0.0381(10) 0.0068(8) -0.0110(7) 0.0017(7)
C12 0.0226(8) 0.0349(9) 0.0274(8) 0.0054(7) -0.0033(6) 0.0003(7)
C13 0.0189(7) 0.0150(7) 0.0217(7) 0.0027(6) 0.0007(6) 0.0014(5)
C14 0.0218(8) 0.0173(7) 0.0412(9) 0.0027(7) -0.0010(7) 0.0048(6)
C15 0.0344(9) 0.0176(8) 0.0559(12) 0.0117(8) -0.0052(8) 0.0016(7)
C16 0.0315(9) 0.0176(8) 0.0471(10) 0.0075(7) -0.0007(8) -0.0043(6)
C17 0.0223(8) 0.0224(8) 0.0386(9) 0.0052(7) 0.0040(7) -0.0031(6)
C18 0.0167(7) 0.0177(7) 0.0370(9) 0.0068(6) 0.0016(6) 0.0007(6)
O2 0.0272(9) 0.0215(9) 0.0208(9) 0.0074(7) 0.0065(7) 0.0084(7)
O3 0.027(3) 0.0267(15) 0.0240(9) 0.0100(11) -0.0023(16) -0.0090(14)
O4 0.0231(9) 0.0185(8) 0.0226(9) 0.0012(7) -0.0003(7) -0.0018(7)
O5 0.032(2) 0.0381(17) 0.0294(14) 0.0115(9) -0.0053(15) -0.0193(16)
C19 0.0223(8) 0.0189(7) 0.0189(7) 0.0039(6) 0.0031(6) 0.0015(6)
C20 0.0258(12) 0.0220(12) 0.0210(12) 0.0056(10) -0.0020(10) 0.0001(10)
C21 0.0339(17) 0.0242(16) 0.0276(15) 0.0070(15) 0.0027(12) 0.0070(14)
C22 0.0519(16) 0.0291(13) 0.0238(13) 0.0125(11) 0.0067(12) 0.0110(12)
C23 0.0449(19) 0.041(2) 0.0325(19) 0.0168(17) 0.0230(15) 0.0090(15)
C24 0.0339(14) 0.0376(15) 0.0304(14) 0.0145(12) 0.0166(11) 0.0148(12)
C25 0.0560(19) 0.0269(14) 0.0304(15) 0.0046(12) -0.0150(14) -0.0043(14)
C26 0.064(3) 0.046(2) 0.0228(17) 0.0074(15) 0.003(2) 0.015(2)
C27 0.0608(17) 0.0388(15) 0.0318(13) 0.0054(12) 0.0181(13) 0.0226(11)
C28 0.083(2) 0.0303(16) 0.0229(16) -0.0037(13) -0.0047(16) 0.0125(16)
O2A 0.0218(13) 0.0271(13) 0.0250(13) 0.0102(11) 0.0034(10) 0.0007(10)
O3A 0.027(3) 0.0267(15) 0.0240(9) 0.0100(11) -0.0023(16) -0.0090(14)
O4A 0.0210(13) 0.0289(14) 0.0249(13) 0.0051(11) 0.0043(11) 0.0010(11)
O5A 0.032(2) 0.0381(17) 0.0294(14) 0.0115(9) -0.0053(15) -0.0193(16)
C19A 0.0223(8) 0.0189(7) 0.0189(7) 0.0039(6) 0.0031(6) 0.0015(6)
C20A 0.0365(19) 0.0274(18) 0.0218(18) 0.0008(15) 0.0064(16) 0.0066(16)
C21A 0.0608(17) 0.0388(15) 0.0318(13) 0.0054(12) 0.0181(13) 0.0226(11)
C22A 0.039(2) 0.034(2) 0.026(2) 0.0097(18) 0.0123(18) 0.0038(17)
C23A 0.037(2) 0.027(2) 0.024(2) 0.0098(18) 0.0084(19) 0.0062(18)
C24A 0.0274(18) 0.0269(17) 0.0223(17) 0.0067(14) 0.0042(15) 0.0075(14)
C25A 0.049(2) 0.030(2) 0.019(2) -0.0020(18) -0.0005(19) -0.0089(19)
C26A 0.042(3) 0.041(3) 0.017(2) 0.0060(18) 0.004(2) -0.001(2)
C27A 0.027(2) 0.038(3) 0.029(2) 0.008(2) 0.0023(17) 0.006(2)
C28A 0.045(2) 0.040(2) 0.025(2) 0.0054(18) -0.0061(18) -0.0067(19)

loop_
_atom_type_symbol
_atom_type_description
_atom_type_scat_dispersion_real
_atom_type_scat_dispersion_imag
_atom_type_scat_source
C C 0.0033 0.0016 'International Tables Vol C Tables 4.2.6.8 and 6.1.1.4'
H H 0.0000 0.0000 'International Tables Vol C Tables 4.2.6.8 and 6.1.1.4'
O O 0.0106 0.0060 'International Tables Vol C Tables 4.2.6.8 and 6.1.1.4'
P P 0.1023 0.0942 'International Tables Vol C Tables 4.2.6.8 and 6.1.1.4'

loop_
_geom_angle_atom_site_label_1
_geom_angle_atom_site_label_2
_geom_angle_atom_site_label_3
_geom_angle
_geom_angle_site_symmetry_1
_geom_angle_site_symmetry_3
_geom_angle_publ_flag
O1 P1 C1 110.72(6) . . ?
O1 P1 C7 108.44(6) . . ?
O1 P1 C13 111.08(6) . . ?
C7 P1 C1 108.85(7) . . ?
C13 P1 C1 110.29(7) . . ?
C13 P1 C7 107.35(7) . . ?
P1 C1 H1 106.0 . . ?
C2 C1 P1 112.44(11) . . ?
C2 C1 H1 106.0 . . ?
C6 C1 P1 114.90(10) . . ?
C6 C1 H1 106.0 . . ?
C6 C1 C2 110.70(12) . . ?
C1 C2 H2A 109.7 . . ?
C1 C2 H2B 109.7 . . ?
H2A C2 H2B 108.2 . . ?
C3 C2 C1 109.96(14) . . ?
C3 C2 H2A 109.7 . . ?
C3 C2 H2B 109.7 . . ?
C2 C3 H3A 109.2 . . ?
C2 C3 H3B 109.2 . . ?
H3A C3 H3B 107.9 . . ?
C4 C3 C2 111.97(14) . . ?
C4 C3 H3A 109.2 . . ?
C4 C3 H3B 109.2 . . ?
C3 C4 H4A 109.3 . . ?
C3 C4 H4B 109.3 . . ?
C3 C4 C5 111.49(14) . . ?
H4A C4 H4B 108.0 . . ?
C5 C4 H4A 109.3 . . ?
C5 C4 H4B 109.3 . . ?
C4 C5 H5A 109.5 . . ?
C4 C5 H5B 109.5 . . ?
C4 C5 C6 110.91(14) . . ?
H5A C5 H5B 108.0 . . ?
C6 C5 H5A 109.5 . . ?
C6 C5 H5B 109.5 . . ?
C1 C6 H6A 109.5 . . ?
C1 C6 H6B 109.5 . . ?
C5 C6 C1 110.64(13) . . ?
C5 C6 H6A 109.5 . . ?
C5 C6 H6B 109.5 . . ?
H6A C6 H6B 108.1 . . ?
P1 C7 H7 105.7 . . ?
C8 C7 P1 110.42(10) . . ?
C8 C7 H7 105.7 . . ?
C12 C7 P1 117.68(10) . . ?
C12 C7 H7 105.7 . . ?
C12 C7 C8 110.62(13) . . ?
C7 C8 H8A 109.6 . . ?
C7 C8 H8B 109.6 . . ?
H8A C8 H8B 108.2 . . ?
C9 C8 C7 110.10(14) . . ?
C9 C8 H8A 109.6 . . ?
C9 C8 H8B 109.6 . . ?
C8 C9 H9A 109.4 . . ?
C8 C9 H9B 109.4 . . ?
H9A C9 H9B 108.0 . . ?
C10 C9 C8 111.37(16) . . ?
C10 C9 H9A 109.4 . . ?
C10 C9 H9B 109.4 . . ?
C9 C10 H10A 109.4 . . ?
C9 C10 H10B 109.4 . . ?
C9 C10 C11 111.20(14) . . ?
H10A C10 H10B 108.0 . . ?
C11 C10 H10A 109.4 . . ?
C11 C10 H10B 109.4 . . ?
C10 C11 H11A 109.4 . . ?
C10 C11 H11B 109.4 . . ?
C10 C11 C12 111.19(14) . . ?
H11A C11 H11B 108.0 . . ?
C12 C11 H11A 109.4 . . ?
C12 C11 H11B 109.4 . . ?
C7 C12 C11 109.88(13) . . ?
C7 C12 H12A 109.7 . . ?
C7 C12 H12B 109.7 . . ?
C11 C12 H12A 109.7 . . ?
C11 C12 H12B 109.7 . . ?
H12A C12 H12B 108.2 . . ?
P1 C13 H13 107.9 . . ?
C14 C13 P1 110.77(10) . . ?
C14 C13 H13 107.9 . . ?
C14 C13 C18 110.40(12) . . ?
C18 C13 P1 111.96(10) . . ?
C18 C13 H13 107.9 . . ?
C13 C14 H14A 109.4 . . ?
C13 C14 H14B 109.4 . . ?
H14A C14 H14B 108.0 . . ?
C15 C14 C13 111.03(13) . . ?
C15 C14 H14A 109.4 . . ?
C15 C14 H14B 109.4 . . ?
C14 C15 H15A 109.4 . . ?
C14 C15 H15B 109.4 . . ?
H15A C15 H15B 108.0 . . ?
C16 C15 C14 111.37(14) . . ?
C16 C15 H15A 109.4 . . ?
C16 C15 H15B 109.4 . . ?
C15 C16 H16A 109.5 . . ?
C15 C16 H16B 109.5 . . ?
H16A C16 H16B 108.1 . . ?
C17 C16 C15 110.68(13) . . ?
C17 C16 H16A 109.5 . . ?
C17 C16 H16B 109.5 . . ?
C16 C17 H17A 109.4 . . ?
C16 C17 H17B 109.4 . . ?
C16 C17 C18 111.24(13) . . ?
H17A C17 H17B 108.0 . . ?
C18 C17 H17A 109.4 . . ?
C18 C17 H17B 109.4 . . ?
C13 C18 H18A 109.3 . . ?
C13 C18 H18B 109.3 . . ?
C17 C18 C13 111.44(12) . . ?
C17 C18 H18A 109.3 . . ?
C17 C18 H18B 109.3 . . ?
H18A C18 H18B 108.0 . . ?
C19 O2 O3 110.0(2) . . ?
O2 O3 H3 94.0 . . ?
C19 O4 O5 110.1(2) . . ?
O4 O5 H5 92.5 . . ?
O2 C19 C20 113.6(2) . . ?
O2 C19 C24 103.8(3) . . ?
O4 C19 O2 111.0(2) . . ?
O4 C19 C20 103.9(3) . . ?
O4 C19 C24 114.2(2) . . ?
C24 C19 C20 110.6(2) . . ?
C19 C20 H20 109.6 . . ?
C19 C20 C21 109.5(2) . . ?
C21 C20 H20 109.6 . . ?
C25 C20 C19 109.4(2) . . ?
C25 C20 H20 109.6 . . ?
C25 C20 C21 109.3(2) . . ?
C20 C21 H21A 109.8 . . ?
C20 C21 H21B 109.8 . . ?
H21A C21 H21B 108.2 . . ?
C22 C21 C20 109.5(2) . . ?
C22 C21 H21A 109.8 . . ?
C22 C21 H21B 109.8 . . ?
C21 C22 H22 109.4 . . ?
C23 C22 C21 109.3(3) . . ?
C23 C22 H22 109.4 . . ?
C23 C22 C26 111.9(3) . . ?
C26 C22 C21 107.6(3) . . ?
C26 C22 H22 109.4 . . ?
C22 C23 H23A 109.7 . . ?
C22 C23 H23B 109.7 . . ?
C22 C23 C24 109.8(3) . . ?
H23A C23 H23B 108.2 . . ?
C24 C23 H23A 109.7 . . ?
C24 C23 H23B 109.7 . . ?
C19 C24 C23 108.5(2) . . ?
C19 C24 H24 110.3 . . ?
C19 C24 C27 108.2(2) . . ?
C23 C24 H24 110.3 . . ?
C23 C24 C27 109.1(3) . . ?
C27 C24 H24 110.3 . . ?
C20 C25 H25A 109.8 . . ?
C20 C25 H25B 109.8 . . ?
C20 C25 C28 109.4(3) . . ?
H25A C25 H25B 108.3 . . ?
C28 C25 H25A 109.8 . . ?
C28 C25 H25B 109.8 . . ?
C22 C26 H26A 109.8 . . ?
C22 C26 H26B 109.8 . . ?
C22 C26 C28 109.4(3) . . ?
H26A C26 H26B 108.2 . . ?
C28 C26 H26A 109.8 . . ?
C28 C26 H26B 109.8 . . ?
C24 C27 H27 124.8 . . ?
C28 C27 C24 110.4(2) . . ?
C28 C27 H27 124.8 . . ?
C25 C28 C26 108.8(3) . . ?
C25 C28 H28 109.4 . . ?
C26 C28 H28 109.4 . . ?
C27 C28 C25 110.2(3) . . ?
C27 C28 C26 109.6(3) . . ?
C27 C28 H28 109.4 . . ?
C19A O2A O3A 109.5(4) . . ?
O2A O3A H3AA 92.2 . . ?
C19A O4A O5A 108.9(4) . . ?
O4A O5A H5AA 89.2 . . ?
O2A C19A O4A 111.4(3) . . ?
O2A C19A C20A 114.0(3) . . ?
O2A C19A C24A 104.2(4) . . ?
O4A C19A C20A 103.7(4) . . ?
O4A C19A C24A 113.2(3) . . ?
C24A C19A C20A 110.5(3) . . ?
C19A C20A H20A 109.9 . . ?
C19A C20A C25A 107.6(3) . . ?
C21A C20A C19A 110.0(3) . . ?
C21A C20A H20A 109.9 . . ?
C21A C20A C25A 109.6(4) . . ?
C25A C20A H20A 109.9 . . ?
C20A C21A H21C 109.7 . . ?
C20A C21A H21D 109.7 . . ?
C20A C21A C22A 109.8(4) . . ?
H21C C21A H21D 108.2 . . ?
C22A C21A H21C 109.7 . . ?
C22A C21A H21D 109.7 . . ?
C21A C22A H22A 109.5 . . ?
C23A C22A C21A 110.5(4) . . ?
C23A C22A H22A 109.5 . . ?
C26A C22A C21A 106.7(5) . . ?
C26A C22A H22A 109.5 . . ?
C26A C22A C23A 111.0(5) . . ?
C22A C23A H23C 109.6 . . ?
C22A C23A H23D 109.6 . . ?
C22A C23A C24A 110.3(4) . . ?
H23C C23A H23D 108.1 . . ?
C24A C23A H23C 109.6 . . ?
C24A C23A H23D 109.6 . . ?
C19A C24A C23A 107.8(3) . . ?
C19A C24A H24A 109.9 . . ?
C23A C24A H24A 109.9 . . ?
C27A C24A C19A 109.8(3) . . ?
C27A C24A C23A 109.4(3) . . ?
C27A C24A H24A 109.9 . . ?
C20A C25A H25C 109.6 . . ?
C20A C25A H25D 109.6 . . ?
H25C C25A H25D 108.1 . . ?
C28A C25A C20A 110.2(3) . . ?
C28A C25A H25C 109.6 . . ?
C28A C25A H25D 109.6 . . ?
C22A C26A H26C 109.7 . . ?
C22A C26A H26D 109.7 . . ?
C22A C26A C28A 109.8(4) . . ?
H26C C26A H26D 108.2 . . ?
C28A C26A H26C 109.7 . . ?
C28A C26A H26D 109.7 . . ?
C24A C27A H27A 125.2 . . ?
C24A C27A C28A 109.7(4) . . ?
C28A C27A H27A 125.2 . . ?
C25A C28A C26A 109.1(5) . . ?
C25A C28A C27A 108.3(4) . . ?
C25A C28A H28A 109.8 . . ?
C26A C28A H28A 109.8 . . ?
C27A C28A C26A 110.1(4) . . ?
C27A C28A H28A 109.8 . . ?

loop_
_geom_bond_atom_site_label_1
_geom_bond_atom_site_label_2
_geom_bond_distance
_geom_bond_site_symmetry_2
_geom_bond_publ_flag
P1 O1 1.5077(11) . ?
P1 C1 1.8219(14) . ?
P1 C7 1.8207(14) . ?
P1 C13 1.8156(14) . ?
C1 H1 1.0000 . ?
C1 C2 1.538(2) . ?
C1 C6 1.536(2) . ?
C2 H2A 0.9900 . ?
C2 H2B 0.9900 . ?
C2 C3 1.528(2) . ?
C3 H3A 0.9900 . ?
C3 H3B 0.9900 . ?
C3 C4 1.517(3) . ?
C4 H4A 0.9900 . ?
C4 H4B 0.9900 . ?
C4 C5 1.519(3) . ?
C5 H5A 0.9900 . ?
C5 H5B 0.9900 . ?
C5 C6 1.527(2) . ?
C6 H6A 0.9900 . ?
C6 H6B 0.9900 . ?
C7 H7 1.0000 . ?
C7 C8 1.535(2) . ?
C7 C12 1.525(2) . ?
C8 H8A 0.9900 . ?
C8 H8B 0.9900 . ?
C8 C9 1.528(2) . ?
C9 H9A 0.9900 . ?
C9 H9B 0.9900 . ?
C9 C10 1.510(3) . ?
C10 H10A 0.9900 . ?
C10 H10B 0.9900 . ?
C10 C11 1.525(3) . ?
C11 H11A 0.9900 . ?
C11 H11B 0.9900 . ?
C11 C12 1.531(2) . ?
C12 H12A 0.9900 . ?
C12 H12B 0.9900 . ?
C13 H13 1.0000 . ?
C13 C14 1.5358(19) . ?
C13 C18 1.5366(19) . ?
C14 H14A 0.9900 . ?
C14 H14B 0.9900 . ?
C14 C15 1.525(2) . ?
C15 H15A 0.9900 . ?
C15 H15B 0.9900 . ?
C15 C16 1.522(2) . ?
C16 H16A 0.9900 . ?
C16 H16B 0.9900 . ?
C16 C17 1.518(2) . ?
C17 H17A 0.9900 . ?
C17 H17B 0.9900 . ?
C17 C18 1.527(2) . ?
C18 H18A 0.9900 . ?
C18 H18B 0.9900 . ?
O2 O3 1.467(3) . ?
O2 C19 1.418(3) . ?
O3 H3 0.8500 . ?
O4 O5 1.471(3) . ?
O4 C19 1.418(3) . ?
O5 H5 0.8501 . ?
C19 C20 1.529(4) . ?
C19 C24 1.527(4) . ?
C20 H20 1.0000 . ?
C20 C21 1.539(4) . ?
C20 C25 1.520(4) . ?
C21 H21A 0.9900 . ?
C21 H21B 0.9900 . ?
C21 C22 1.531(4) . ?
C22 H22 1.0000 . ?
C22 C23 1.520(4) . ?
C22 C26 1.525(5) . ?
C23 H23A 0.9900 . ?
C23 H23B 0.9900 . ?
C23 C24 1.542(4) . ?
C24 H24 1.0000 . ?
C24 C27 1.547(4) . ?
C25 H25A 0.9900 . ?
C25 H25B 0.9900 . ?
C25 C28 1.523(5) . ?
C26 H26A 0.9900 . ?
C26 H26B 0.9900 . ?
C26 C28 1.542(5) . ?
C27 H27 0.9500 . ?
C27 C28 1.515(5) . ?
C28 H28 1.0000 . ?
O2A O3A 1.463(4) . ?
O2A C19A 1.420(3) . ?
O3A H3AA 0.8502 . ?
O4A O5A 1.462(4) . ?
O4A C19A 1.421(3) . ?
O5A H5AA 0.8499 . ?
C19A C20A 1.535(6) . ?
C19A C24A 1.532(6) . ?
C20A H20A 1.0000 . ?
C20A C21A 1.516(6) . ?
C20A C25A 1.535(5) . ?
C21A H21C 0.9900 . ?
C21A H21D 0.9900 . ?
C21A C22A 1.547(5) . ?
C22A H22A 1.0000 . ?
C22A C23A 1.516(5) . ?
C22A C26A 1.508(6) . ?
C23A H23C 0.9900 . ?
C23A H23D 0.9900 . ?
C23A C24A 1.538(5) . ?
C24A H24A 1.0000 . ?
C24A C27A 1.527(6) . ?
C25A H25C 0.9900 . ?
C25A H25D 0.9900 . ?
C25A C28A 1.521(6) . ?
C26A H26C 0.9900 . ?
C26A H26D 0.9900 . ?
C26A C28A 1.555(6) . ?
C27A H27A 0.9500 . ?
C27A C28A 1.532(6) . ?
C28A H28A 1.0000 . ?

loop_
_geom_hbond_atom_site_label_D
_geom_hbond_atom_site_label_H
_geom_hbond_atom_site_label_A
_geom_hbond_distance_DH
_geom_hbond_distance_HA
_geom_hbond_distance_DA
_geom_hbond_angle_DHA
_geom_hbond_site_symmetry_A
_geom_hbond_publ_flag
O3 H3 O1 0.85 1.85 2.680(7) 166.6 . yes
O5 H5 O1 0.85 1.89 2.706(7) 161.3 . yes
O3A H3AA O1 0.85 1.83 2.648(12) 159.7 . yes
O5A H5AA O1 0.85 1.81 2.632(11) 160.9 . yes

loop_
_geom_torsion_atom_site_label_1
_geom_torsion_atom_site_label_2
_geom_torsion_atom_site_label_3
_geom_torsion_atom_site_label_4
_geom_torsion
_geom_torsion_site_symmetry_1
_geom_torsion_site_symmetry_2
_geom_torsion_site_symmetry_3
_geom_torsion_site_symmetry_4
_geom_torsion_publ_flag
P1 C1 C2 C3 173.62(11) . . . . ?
P1 C1 C6 C5 -174.00(11) . . . . ?
P1 C7 C8 C9 170.21(14) . . . . ?
P1 C7 C12 C11 -173.94(11) . . . . ?
P1 C13 C14 C15 179.72(11) . . . . ?
P1 C13 C18 C17 -178.90(11) . . . . ?
O1 P1 C1 C2 -33.46(13) . . . . ?
O1 P1 C1 C6 -161.28(10) . . . . ?
O1 P1 C7 C8 -60.15(13) . . . . ?
O1 P1 C7 C12 171.55(11) . . . . ?
O1 P1 C13 C14 -61.51(12) . . . . ?
O1 P1 C13 C18 62.19(12) . . . . ?
C1 P1 C7 C8 60.38(13) . . . . ?
C1 P1 C7 C12 -67.93(13) . . . . ?
C1 P1 C13 C14 175.34(10) . . . . ?
C1 P1 C13 C18 -60.96(12) . . . . ?
C1 C2 C3 C4 55.67(19) . . . . ?
C2 C1 C6 C5 57.31(17) . . . . ?
C2 C3 C4 C5 -55.6(2) . . . . ?
C3 C4 C5 C6 55.58(19) . . . . ?
C4 C5 C6 C1 -56.54(18) . . . . ?
C6 C1 C2 C3 -56.37(17) . . . . ?
C7 P1 C1 C2 -152.57(11) . . . . ?
C7 P1 C1 C6 79.61(12) . . . . ?
C7 P1 C13 C14 56.89(12) . . . . ?
C7 P1 C13 C18 -179.42(10) . . . . ?
C7 C8 C9 C10 56.5(2) . . . . ?
C8 C7 C12 C11 57.86(17) . . . . ?
C8 C9 C10 C11 -55.8(2) . . . . ?
C9 C10 C11 C12 55.9(2) . . . . ?
C10 C11 C12 C7 -56.78(19) . . . . ?
C12 C7 C8 C9 -57.7(2) . . . . ?
C13 P1 C1 C2 89.90(12) . . . . ?
C13 P1 C1 C6 -37.92(13) . . . . ?
C13 P1 C7 C8 179.76(12) . . . . ?
C13 P1 C7 C12 51.46(13) . . . . ?
C13 C14 C15 C16 -56.51(19) . . . . ?
C14 C13 C18 C17 -55.00(17) . . . . ?
C14 C15 C16 C17 56.8(2) . . . . ?
C15 C16 C17 C18 -56.39(19) . . . . ?
C16 C17 C18 C13 55.99(18) . . . . ?
C18 C13 C14 C15 55.13(17) . . . . ?
O2 C19 C20 C21 175.4(2) . . . . ?
O2 C19 C20 C25 55.7(3) . . . . ?
O2 C19 C24 C23 178.4(2) . . . . ?
O2 C19 C24 C27 -63.3(3) . . . . ?
O3 O2 C19 O4 -64.0(4) . . . . ?
O3 O2 C19 C20 52.7(4) . . . . ?
O3 O2 C19 C24 172.9(4) . . . . ?
O4 C19 C20 C21 -63.9(3) . . . . ?
O4 C19 C20 C25 176.4(2) . . . . ?
O4 C19 C24 C23 57.4(4) . . . . ?
O4 C19 C24 C27 175.7(2) . . . . ?
O5 O4 C19 O2 -61.3(4) . . . . ?
O5 O4 C19 C20 176.2(3) . . . . ?
O5 O4 C19 C24 55.6(4) . . . . ?
C19 C20 C21 C22 -58.8(3) . . . . ?
C19 C20 C25 C28 59.8(3) . . . . ?
C19 C24 C27 C28 -58.3(3) . . . . ?
C20 C19 C24 C23 -59.4(3) . . . . ?
C20 C19 C24 C27 58.9(3) . . . . ?
C20 C21 C22 C23 60.1(3) . . . . ?
C20 C21 C22 C26 -61.5(3) . . . . ?
C20 C25 C28 C26 60.3(4) . . . . ?
C20 C25 C28 C27 -59.8(3) . . . . ?
C21 C20 C25 C28 -60.0(3) . . . . ?
C21 C22 C23 C24 -61.3(4) . . . . ?
C21 C22 C26 C28 62.1(4) . . . . ?
C22 C23 C24 C19 60.4(4) . . . . ?
C22 C23 C24 C27 -57.2(4) . . . . ?
C22 C26 C28 C25 -62.0(4) . . . . ?
C22 C26 C28 C27 58.6(4) . . . . ?
C23 C22 C26 C28 -57.9(4) . . . . ?
C23 C24 C27 C28 59.6(3) . . . . ?
C24 C19 C20 C21 59.1(3) . . . . ?
C24 C19 C20 C25 -60.6(3) . . . . ?
C24 C27 C28 C25 59.4(3) . . . . ?
C24 C27 C28 C26 -60.3(4) . . . . ?
C25 C20 C21 C22 61.0(3) . . . . ?
C26 C22 C23 C24 57.7(4) . . . . ?
O2A C19A C20A C21A -177.3(3) . . . . ?
O2A C19A C20A C25A -57.9(5) . . . . ?
O2A C19A C24A C23A -176.6(3) . . . . ?
O2A C19A C24A C27A 64.3(4) . . . . ?
O3A O2A C19A O4A 59.6(7) . . . . ?
O3A O2A C19A C20A -57.4(6) . . . . ?
O3A O2A C19A C24A -178.0(6) . . . . ?
O4A C19A C20A C21A 61.4(4) . . . . ?
O4A C19A C20A C25A -179.2(3) . . . . ?
O4A C19A C24A C23A -55.4(5) . . . . ?
O4A C19A C24A C27A -174.5(3) . . . . ?
O5A O4A C19A O2A 62.5(6) . . . . ?
O5A O4A C19A C20A -174.4(5) . . . . ?
O5A O4A C19A C24A -54.6(6) . . . . ?
C19A C20A C21A C22A 57.3(5) . . . . ?
C19A C20A C25A C28A -61.6(5) . . . . ?
C19A C24A C27A C28A 58.8(5) . . . . ?
C20A C19A C24A C23A 60.4(4) . . . . ?
C20A C19A C24A C27A -58.7(4) . . . . ?
C20A C21A C22A C23A -57.4(5) . . . . ?
C20A C21A C22A C26A 63.3(5) . . . . ?
C20A C25A C28A C26A -57.2(5) . . . . ?
C20A C25A C28A C27A 62.6(5) . . . . ?
C21A C20A C25A C28A 57.9(5) . . . . ?
C21A C22A C23A C24A 59.3(5) . . . . ?
C21A C22A C26A C28A -62.9(6) . . . . ?
C22A C23A C24A C19A -60.1(4) . . . . ?
C22A C23A C24A C27A 59.3(5) . . . . ?
C22A C26A C28A C25A 61.2(6) . . . . ?
C22A C26A C28A C27A -57.5(6) . . . . ?
C23A C22A C26A C28A 57.6(6) . . . . ?
C23A C24A C27A C28A -59.4(5) . . . . ?
C24A C19A C20A C21A -60.2(4) . . . . ?
C24A C19A C20A C25A 59.1(4) . . . . ?
C24A C27A C28A C25A -60.5(5) . . . . ?
C24A C27A C28A C26A 58.7(5) . . . . ?
C25A C20A C21A C22A -60.9(5) . . . . ?
C26A C22A C23A C24A -59.0(5) . . . . ?
